data_2223893
loop_
_publ_author_name
'Patrick, B. O.'
'Liang, H.'
'Canesi, S.'
'Ciufolini, M. A.'

_publ_section_title
;10-Ethynyl-2,3,6,6a,9,10-hexahydro-1<i>H</i>-6,9-methanopyrrolo[2,1-<i>i</i>][2,1]benzothiazol-10-ol
 5,5-dioxide
;
_journal_coeditor_code LH2908
_journal_issue 11
_journal_name_full 'Acta Crystallographica Section E'
_journal_page_first o2621
_journal_paper_doi 10.1107/S1600536809038410
_journal_volume 65
_journal_year 2009
_chemical_formula_iupac 'C13 H15 N O3 S'
_chemical_formula_moiety 'C13 H15 N O3 S'
_chemical_formula_sum 'C13 H15 N O3 S'
_chemical_formula_weight 265.32
_chemical_name_systematic
;
10-Ethynyl-2,3,6,6a,9,10-hexahydro-1<i>H</i>-6,9-
methanopyrrolo[2,1-<i>i</i>][2,1]benzothiazol-10-ol 5,5-dioxide
;
_space_group_IT_number 15
_symmetry_cell_setting monoclinic
_symmetry_space_group_name_Hall '-C 2yc'
_symmetry_space_group_name_H-M 'C 1 2/c 1'
_atom_sites_solution_hydrogens geom
_atom_sites_solution_primary direct
_atom_sites_solution_secondary difmap
_audit_creation_method SHELXL-97
_cell_angle_alpha 90.00
_cell_angle_beta 92.625(5)
_cell_angle_gamma 90.00
_cell_formula_units_Z 8
_cell_length_a 24.113(3)
_cell_length_b 6.6202(7)
_cell_length_c 15.111(2)
_cell_measurement_reflns_used 6461
_cell_measurement_temperature 173.00(10)
_cell_measurement_theta_max 28.1
_cell_measurement_theta_min 2.7
_cell_volume 2409.7(5)
_computing_cell_refinement 'SAINT (Bruker, 2008)'
_computing_data_collection 'APEX2 (Bruker, 2008)'
_computing_data_reduction 'SAINT (Bruker, 2008)'
_computing_molecular_graphics 'ORTEP-3 for Windows (Farrugia, 1997)'
_computing_publication_material 'WinGX (Farrugia, 1999)'
_computing_structure_refinement 'SHELXL97 (Sheldrick, 2008)'
_computing_structure_solution 'SIR97 (Altomare <i>et al.</i>,  1999)'
_diffrn_ambient_temperature 173.00(10)
_diffrn_measured_fraction_theta_full 0.993
_diffrn_measured_fraction_theta_max 0.993
_diffrn_measurement_device_type 'Bruker X8 APEXII'
_diffrn_measurement_method '\f and \w'
_diffrn_radiation_monochromator graphite
_diffrn_radiation_source 'fine-focus sealed tube'
_diffrn_radiation_type MoK\a
_diffrn_radiation_wavelength 0.71073
_diffrn_reflns_av_R_equivalents 0.0295
_diffrn_reflns_av_sigmaI/netI 0.0230
_diffrn_reflns_limit_h_max 30
_diffrn_reflns_limit_h_min -31
_diffrn_reflns_limit_k_max 8
_diffrn_reflns_limit_k_min -7
_diffrn_reflns_limit_l_max 19
_diffrn_reflns_limit_l_min -19
_diffrn_reflns_number 13946
_diffrn_reflns_theta_full 27.98
_diffrn_reflns_theta_max 28.0
_diffrn_reflns_theta_min 1.7
_diffrn_standards_decay_% 0
_diffrn_standards_interval_count 0
_diffrn_standards_interval_time 0
_diffrn_standards_number 0
_exptl_absorpt_coefficient_mu 0.27
_exptl_absorpt_correction_T_max 0.963
_exptl_absorpt_correction_T_min 0.877
_exptl_absorpt_correction_type multi-scan
_exptl_absorpt_process_details '(SADABS; Bruker, 2008)'
_exptl_crystal_colour colourless
_exptl_crystal_density_diffrn 1.463
_exptl_crystal_density_method 'not measured'
_exptl_crystal_description prism
_exptl_crystal_F_000 1120
_exptl_crystal_size_max 0.35
_exptl_crystal_size_mid 0.27
_exptl_crystal_size_min 0.18
_refine_diff_density_max 0.33
_refine_diff_density_min -0.42
_refine_ls_extinction_method none
_refine_ls_goodness_of_fit_ref 1.03
_refine_ls_hydrogen_treatment mixed
_refine_ls_matrix_type full
_refine_ls_number_parameters 167
_refine_ls_number_reflns 2889
_refine_ls_number_restraints 0
_refine_ls_restrained_S_all 1.03
_refine_ls_R_factor_all 0.0403
_refine_ls_R_factor_gt 0.0342
_refine_ls_shift/su_max 0.001
_refine_ls_shift/su_mean 0.000
_refine_ls_structure_factor_coef Fsqd
_refine_ls_weighting_details 'calc w=1/[\s^2^(Fo^2^)+(0.0543P)^2^+1.8974P] where P=(Fo^2^+2Fc^2^)/3'
_refine_ls_weighting_scheme calc
_refine_ls_wR_factor_gt 0.0905
_refine_ls_wR_factor_ref 0.0953
_reflns_number_gt 2523
_reflns_number_total 2889
_reflns_threshold_expression I>2\s(I)
_cod_data_source_file lh2908.cif
_cod_data_source_block I
_cod_original_cell_volume 2409.6(5)
_cod_original_sg_symbol_H-M 'C 2/c'
_cod_database_code 2223893
_cod_database_fobs_code 2223893

loop_
_symmetry_equiv_pos_as_xyz
'x, y, z'
'-x, y, -z+1/2'
'x+1/2, y+1/2, z'
'-x+1/2, y+1/2, -z+1/2'
'-x, -y, -z'
'x, -y, z-1/2'
'-x+1/2, -y+1/2, -z'
'x+1/2, -y+1/2, z-1/2'

loop_
_atom_site_type_symbol
_atom_site_label
_atom_site_fract_x
_atom_site_fract_y
_atom_site_fract_z
_atom_site_U_iso_or_equiv
_atom_site_adp_type
_atom_site_calc_flag
_atom_site_refinement_flags
_atom_site_occupancy
_atom_site_disorder_assembly
_atom_site_disorder_group
C C1 0.08386(6) 0.8014(2) 0.24477(10) 0.0260(3) Uani d . 1 . .
H H1 0.0804 0.8017 0.1819 0.031 Uiso calc R 1 . .
C C2 0.10447(6) 0.6218(2) 0.29734(9) 0.0227(3) Uani d . 1 . .
H H2 0.1137 0.5077 0.2573 0.027 Uiso calc R 1 . .
C C3 0.15678(6) 0.69210(19) 0.35283(9) 0.0167(3) Uani d . 1 . .
C C4 0.07087(6) 0.9590(2) 0.29339(10) 0.0241(3) Uani d . 1 . .
H H4 0.0580 1.0826 0.2681 0.029 Uiso calc R 1 . .
C C5 0.13832(5) 0.86156(19) 0.41981(8) 0.0143(2) Uani d . 1 . .
C C6 0.07809(5) 0.9277(2) 0.39197(9) 0.0179(3) Uani d . 1 . .
H H6 0.0669 1.0507 0.4252 0.021 Uiso calc R 1 . .
C C7 0.05869(6) 0.5588(2) 0.36090(10) 0.0246(3) Uani d . 1 . .
H H7A 0.0251 0.5144 0.3261 0.030 Uiso calc R 1 . .
H H7B 0.0720 0.4446 0.3985 0.030 Uiso calc R 1 . .
C C8 0.04457(6) 0.7400(2) 0.41948(9) 0.0192(3) Uani d . 1 . .
H H8 0.0038 0.7682 0.4163 0.023 Uiso calc R 1 . .
C C10 0.17913(6) 1.0368(2) 0.43416(9) 0.0197(3) Uani d . 1 . .
H H10A 0.2177 0.9926 0.4252 0.024 Uiso calc R 1 . .
H H10B 0.1698 1.1497 0.3931 0.024 Uiso calc R 1 . .
C C11 0.17199(6) 1.0997(2) 0.53035(10) 0.0258(3) Uani d . 1 . .
H H11A 0.2046 1.1761 0.5543 0.031 Uiso calc R 1 . .
H H11B 0.1382 1.1827 0.5361 0.031 Uiso calc R 1 . .
C C12 0.16678(6) 0.8971(2) 0.57668(9) 0.0238(3) Uani d . 1 . .
H H12A 0.2038 0.8389 0.5919 0.029 Uiso calc R 1 . .
H H12B 0.1462 0.9112 0.6315 0.029 Uiso calc R 1 . .
C C17 0.19816(6) 0.7687(2) 0.29199(9) 0.0187(3) Uani d . 1 . .
C C18 0.23235(6) 0.8204(2) 0.24254(10) 0.0237(3) Uani d . 1 . .
H H18 0.2597 0.8618 0.2030 0.028 Uiso calc R 1 . .
N N13 0.13541(5) 0.76842(17) 0.51039(7) 0.0166(2) Uani d . 1 . .
O O9 0.18201(4) 0.52655(15) 0.39984(7) 0.0242(2) Uani d . 1 . .
O O15 0.04568(4) 0.85899(19) 0.58703(7) 0.0300(3) Uani d . 1 . .
O O16 0.06809(5) 0.50367(17) 0.56167(8) 0.0316(3) Uani d . 1 . .
S S14 0.069910(13) 0.70937(5) 0.53140(2) 0.01917(11) Uani d . 1 . .
H H9O 0.1739(10) 0.542(3) 0.4521(16) 0.049(6) Uiso d . 1 . .

loop_
_atom_site_aniso_label
_atom_site_aniso_U_11
_atom_site_aniso_U_22
_atom_site_aniso_U_33
_atom_site_aniso_U_12
_atom_site_aniso_U_13
_atom_site_aniso_U_23
C1 0.0192(7) 0.0402(9) 0.0183(7) -0.0073(6) -0.0010(5) 0.0025(6)
C2 0.0242(7) 0.0233(7) 0.0210(7) -0.0070(6) 0.0053(5) -0.0054(5)
C3 0.0182(6) 0.0136(6) 0.0187(6) 0.0007(5) 0.0044(5) 0.0015(5)
C4 0.0178(6) 0.0313(8) 0.0228(7) 0.0008(6) -0.0017(5) 0.0094(6)
C5 0.0148(6) 0.0128(6) 0.0156(6) 0.0005(5) 0.0023(4) 0.0017(5)
C6 0.0152(6) 0.0180(6) 0.0205(6) 0.0021(5) 0.0012(5) 0.0031(5)
C7 0.0235(7) 0.0255(7) 0.0252(7) -0.0096(6) 0.0052(6) -0.0040(6)
C8 0.0149(6) 0.0239(7) 0.0188(6) -0.0023(5) 0.0015(5) 0.0018(5)
C10 0.0200(6) 0.0163(6) 0.0228(7) -0.0038(5) 0.0026(5) -0.0006(5)
C11 0.0277(7) 0.0236(7) 0.0261(7) -0.0062(6) 0.0012(6) -0.0059(6)
C12 0.0223(7) 0.0293(8) 0.0194(7) -0.0024(6) -0.0020(5) -0.0013(6)
C17 0.0187(6) 0.0164(6) 0.0209(6) 0.0019(5) 0.0022(5) -0.0003(5)
C18 0.0231(7) 0.0232(7) 0.0252(7) -0.0003(5) 0.0067(6) 0.0016(6)
N13 0.0147(5) 0.0194(6) 0.0160(5) -0.0001(4) 0.0027(4) 0.0027(4)
O9 0.0301(5) 0.0163(5) 0.0271(6) 0.0078(4) 0.0097(4) 0.0062(4)
O15 0.0232(5) 0.0426(7) 0.0248(5) 0.0037(5) 0.0081(4) -0.0073(5)
O16 0.0286(6) 0.0307(6) 0.0357(6) -0.0060(5) 0.0048(5) 0.0151(5)
S14 0.01614(17) 0.0232(2) 0.01853(18) -0.00074(12) 0.00492(12) 0.00346(12)

loop_
_atom_type_symbol
_atom_type_description
_atom_type_scat_dispersion_real
_atom_type_scat_dispersion_imag
_atom_type_scat_source
C C 0.0033 0.0016 'International Tables Vol C Tables 4.2.6.8 and 6.1.1.4'
H H 0.0000 0.0000 'International Tables Vol C Tables 4.2.6.8 and 6.1.1.4'
N N 0.0061 0.0033 'International Tables Vol C Tables 4.2.6.8 and 6.1.1.4'
O O 0.0106 0.0060 'International Tables Vol C Tables 4.2.6.8 and 6.1.1.4'
S S 0.1246 0.1234 'International Tables Vol C Tables 4.2.6.8 and 6.1.1.4'

loop_
_geom_angle_atom_site_label_1
_geom_angle_atom_site_label_2
_geom_angle_atom_site_label_3
_geom_angle_site_symmetry_1
_geom_angle_site_symmetry_3
_geom_angle
_geom_angle_publ_flag
C4 C1 C2 . . 114.33(13) ?
C4 C1 H1 . . 122.8 ?
C2 C1 H1 . . 122.8 ?
C1 C2 C7 . . 108.20(12) ?
C1 C2 C3 . . 106.82(11) ?
C7 C2 C3 . . 109.22(11) ?
C1 C2 H2 . . 110.8 ?
C7 C2 H2 . . 110.8 ?
C3 C2 H2 . . 110.8 ?
O9 C3 C17 . . 106.79(11) ?
O9 C3 C2 . . 110.84(11) ?
C17 C3 C2 . . 108.77(11) ?
O9 C3 C5 . . 110.54(10) ?
C17 C3 C5 . . 111.79(10) ?
C2 C3 C5 . . 108.13(10) ?
C1 C4 C6 . . 114.92(13) ?
C1 C4 H4 . . 122.5 ?
C6 C4 H4 . . 122.5 ?
N13 C5 C10 . . 103.78(10) ?
N13 C5 C6 . . 106.21(10) ?
C10 C5 C6 . . 114.26(11) ?
N13 C5 C3 . . 108.43(10) ?
C10 C5 C3 . . 115.39(10) ?
C6 C5 C3 . . 108.17(10) ?
C4 C6 C8 . . 109.72(12) ?
C4 C6 C5 . . 111.73(11) ?
C8 C6 C5 . . 101.16(10) ?
C4 C6 H6 . . 111.3 ?
C8 C6 H6 . . 111.3 ?
C5 C6 H6 . . 111.3 ?
C8 C7 C2 . . 109.18(11) ?
C8 C7 H7A . . 109.8 ?
C2 C7 H7A . . 109.8 ?
C8 C7 H7B . . 109.8 ?
C2 C7 H7B . . 109.8 ?
H7A C7 H7B . . 108.3 ?
C7 C8 C6 . . 109.82(11) ?
C7 C8 S14 . . 112.45(10) ?
C6 C8 S14 . . 100.68(9) ?
C7 C8 H8 . . 111.2 ?
C6 C8 H8 . . 111.2 ?
S14 C8 H8 . . 111.2 ?
C11 C10 C5 . . 103.97(11) ?
C11 C10 H10A . . 111.0 ?
C5 C10 H10A . . 111.0 ?
C11 C10 H10B . . 111.0 ?
C5 C10 H10B . . 111.0 ?
H10A C10 H10B . . 109.0 ?
C12 C11 C10 . . 102.28(11) ?
C12 C11 H11A . . 111.3 ?
C10 C11 H11A . . 111.3 ?
C12 C11 H11B . . 111.3 ?
C10 C11 H11B . . 111.3 ?
H11A C11 H11B . . 109.2 ?
N13 C12 C11 . . 104.12(11) ?
N13 C12 H12A . . 110.9 ?
C11 C12 H12A . . 110.9 ?
N13 C12 H12B . . 110.9 ?
C11 C12 H12B . . 110.9 ?
H12A C12 H12B . . 109.0 ?
C18 C17 C3 . . 176.65(15) ?
C17 C18 H18 . . 180.0 ?
C12 N13 C5 . . 109.44(10) ?
C12 N13 S14 . . 117.37(9) ?
C5 N13 S14 . . 110.62(8) ?
C3 O9 H9O . . 105.3(16) ?
O16 S14 O15 . . 116.53(7) ?
O16 S14 N13 . . 108.95(6) ?
O15 S14 N13 . . 111.24(6) ?
O16 S14 C8 . . 113.28(7) ?
O15 S14 C8 . . 110.17(7) ?
N13 S14 C8 . . 94.53(6) ?

loop_
_geom_bond_atom_site_label_1
_geom_bond_atom_site_label_2
_geom_bond_site_symmetry_2
_geom_bond_distance
_geom_bond_publ_flag
C1 C4 . 1.322(2) ?
C1 C2 . 1.501(2) ?
C1 H1 . 0.9500 ?
C2 C7 . 1.5532(19) ?
C2 C3 . 1.5536(19) ?
C2 H2 . 1.0000 ?
C3 O9 . 1.4269(16) ?
C3 C17 . 1.4770(18) ?
C3 C5 . 1.5882(17) ?
C4 C6 . 1.5062(19) ?
C4 H4 . 0.9500 ?
C5 N13 . 1.5057(16) ?
C5 C10 . 1.5304(18) ?
C5 C6 . 1.5563(17) ?
C6 C8 . 1.5497(18) ?
C6 H6 . 1.0000 ?
C7 C8 . 1.538(2) ?
C7 H7A . 0.9900 ?
C7 H7B . 0.9900 ?
C8 S14 . 1.7832(14) ?
C8 H8 . 1.0000 ?
C10 C11 . 1.529(2) ?
C10 H10A . 0.9900 ?
C10 H10B . 0.9900 ?
C11 C12 . 1.521(2) ?
C11 H11A . 0.9900 ?
C11 H11B . 0.9900 ?
C12 N13 . 1.4938(18) ?
C12 H12A . 0.9900 ?
C12 H12B . 0.9900 ?
C17 C18 . 1.188(2) ?
C18 H18 . 0.9500 ?
N13 S14 . 1.6716(11) ?
O9 H9O . 0.83(2) ?
O15 S14 . 1.4402(11) ?
O16 S14 . 1.4378(11) ?

loop_
_geom_hbond_atom_site_label_D
_geom_hbond_atom_site_label_H
_geom_hbond_atom_site_label_A
_geom_hbond_site_symmetry_A
_geom_hbond_distance_DH
_geom_hbond_distance_HA
_geom_hbond_distance_DA
_geom_hbond_angle_DHA
O9 H9O N13 . 0.83(2) 1.99(2) 2.6060(10) 131(2)
C8 H8 O16 5_566 1.00 2.53 3.183(2) 123
C18 H18 O9 4_555 0.95 2.40 3.341(2) 169

loop_
_geom_torsion_atom_site_label_1
_geom_torsion_atom_site_label_2
_geom_torsion_atom_site_label_3
_geom_torsion_atom_site_label_4
_geom_torsion_site_symmetry_1
_geom_torsion_site_symmetry_2
_geom_torsion_site_symmetry_3
_geom_torsion_site_symmetry_4
_geom_torsion
_geom_torsion_publ_flag
C4 C1 C2 C7 . . . . 58.42(16) ?
C4 C1 C2 C3 . . . . -59.07(15) ?
C1 C2 C3 O9 . . . . -175.33(11) ?
C7 C2 C3 O9 . . . . 67.86(14) ?
C1 C2 C3 C17 . . . . -58.21(14) ?
C7 C2 C3 C17 . . . . -175.02(12) ?
C1 C2 C3 C5 . . . . 63.37(13) ?
C7 C2 C3 C5 . . . . -53.44(14) ?
C2 C1 C4 C6 . . . . -1.13(18) ?
O9 C3 C5 N13 . . . . -18.73(14) ?
C17 C3 C5 N13 . . . . -137.54(11) ?
C2 C3 C5 N13 . . . . 102.76(11) ?
O9 C3 C5 C10 . . . . 97.12(13) ?
C17 C3 C5 C10 . . . . -21.69(16) ?
C2 C3 C5 C10 . . . . -141.39(11) ?
O9 C3 C5 C6 . . . . -133.51(11) ?
C17 C3 C5 C6 . . . . 107.68(12) ?
C2 C3 C5 C6 . . . . -12.02(13) ?
C1 C4 C6 C8 . . . . -55.26(16) ?
C1 C4 C6 C5 . . . . 56.10(17) ?
N13 C5 C6 C4 . . . . -161.09(11) ?
C10 C5 C6 C4 . . . . 85.14(14) ?
C3 C5 C6 C4 . . . . -44.87(14) ?
N13 C5 C6 C8 . . . . -44.42(12) ?
C10 C5 C6 C8 . . . . -158.19(11) ?
C3 C5 C6 C8 . . . . 71.81(12) ?
C1 C2 C7 C8 . . . . -56.73(15) ?
C3 C2 C7 C8 . . . . 59.20(15) ?
C2 C7 C8 C6 . . . . 3.27(16) ?
C2 C7 C8 S14 . . . . -107.96(12) ?
C4 C6 C8 C7 . . . . 50.96(15) ?
C5 C6 C8 C7 . . . . -67.18(13) ?
C4 C6 C8 S14 . . . . 169.71(9) ?
C5 C6 C8 S14 . . . . 51.57(10) ?
N13 C5 C10 C11 . . . . -29.30(13) ?
C6 C5 C10 C11 . . . . 85.90(13) ?
C3 C5 C10 C11 . . . . -147.76(11) ?
C5 C10 C11 C12 . . . . 40.51(14) ?
C10 C11 C12 N13 . . . . -35.77(14) ?
O9 C3 C17 C18 . . . . 35(3) ?
C2 C3 C17 C18 . . . . -85(3) ?
C5 C3 C17 C18 . . . . 156(3) ?
C11 C12 N13 C5 . . . . 18.13(14) ?
C11 C12 N13 S14 . . . . -108.98(11) ?
C10 C5 N13 C12 . . . . 6.98(13) ?
C6 C5 N13 C12 . . . . -113.80(12) ?
C3 C5 N13 C12 . . . . 130.14(11) ?
C10 C5 N13 S14 . . . . 137.81(9) ?
C6 C5 N13 S14 . . . . 17.02(12) ?
C3 C5 N13 S14 . . . . -99.03(10) ?
C12 N13 S14 O16 . . . . -103.72(11) ?
C5 N13 S14 O16 . . . . 129.74(9) ?
C12 N13 S14 O15 . . . . 26.08(12) ?
C5 N13 S14 O15 . . . . -100.46(9) ?
C12 N13 S14 C8 . . . . 139.77(10) ?
C5 N13 S14 C8 . . . . 13.23(10) ?
C7 C8 S14 O16 . . . . -34.96(11) ?
C6 C8 S14 O16 . . . . -151.79(9) ?
C7 C8 S14 O15 . . . . -167.50(9) ?
C6 C8 S14 O15 . . . . 75.67(10) ?
C7 C8 S14 N13 . . . . 77.91(10) ?
C6 C8 S14 N13 . . . . -38.92(9) ?
